data_1520712
loop_
_publ_author_name
'Giri, Chandan'
'Topi\'c, Filip'
'Cametti, Massimo'
'Rissanen, Kari'

_publ_section_title
;
 Mixed valence mono- and hetero-metallic grid catenanes
;
_journal_issue 10
_journal_name_full 'Chem. Sci.'
_journal_page_first 5712
_journal_paper_doi 10.1039/C5SC01851J
_journal_volume 6
_journal_year 2015
_chemical_formula_sum 'C80 H52 N24 O20 S4 Zn4'
_chemical_formula_weight 2059.17
_chemical_name_systematic
;
 ?
;
_space_group_crystal_system tetragonal
_space_group_IT_number 88
_space_group_name_Hall '-I 4ad'
_space_group_name_H-M_alt 'I 41/a'
_symmetry_space_group_name_Hall '-I 4ad'
_symmetry_space_group_name_H-M 'I 41/a :2'
_atom_sites_solution_hydrogens geom
_audit_creation_method SHELXL-2014
_audit_update_record
;
2015-05-08 deposited with the CCDC.
2015-06-29 downloaded from the CCDC.
;
_cell_angle_alpha 90
_cell_angle_beta 90
_cell_angle_gamma 90
_cell_formula_units_Z 4
_cell_length_a 16.4641(5)
_cell_length_b 16.4641(5)
_cell_length_c 53.397(2)
_cell_measurement_temperature 123(2)
_cell_volume 14474.1(8)
_computing_structure_refinement 'SHELXL-2014 (Sheldrick, 2014)'
_diffrn_ambient_temperature 123(2)
_diffrn_measured_fraction_theta_full 0.999
_diffrn_measured_fraction_theta_max 0.999
_diffrn_radiation_type MoK\a
_diffrn_radiation_wavelength 0.71073
_diffrn_reflns_av_R_equivalents 0.0916
_diffrn_reflns_av_unetI/netI 0.0813
_diffrn_reflns_laue_measured_fraction_full 0.999
_diffrn_reflns_laue_measured_fraction_max 0.999
_diffrn_reflns_limit_h_max 18
_diffrn_reflns_limit_h_min -17
_diffrn_reflns_limit_k_max 19
_diffrn_reflns_limit_k_min -19
_diffrn_reflns_limit_l_max 28
_diffrn_reflns_limit_l_min -63
_diffrn_reflns_number 33270
_diffrn_reflns_point_group_measured_fraction_full 0.999
_diffrn_reflns_point_group_measured_fraction_max 0.999
_diffrn_reflns_theta_full 25.250
_diffrn_reflns_theta_max 25.244
_diffrn_reflns_theta_min 1.294
_exptl_absorpt_coefficient_mu 0.764
_exptl_crystal_density_diffrn 0.945
_exptl_crystal_F_000 4176
_exptl_crystal_size_max 0.200
_exptl_crystal_size_mid 0.200
_exptl_crystal_size_min 0.200
_refine_diff_density_max 0.672
_refine_diff_density_min -0.377
_refine_diff_density_rms 0.079
_refine_ls_extinction_method none
_refine_ls_goodness_of_fit_ref 1.049
_refine_ls_hydrogen_treatment constr
_refine_ls_matrix_type full
_refine_ls_number_parameters 351
_refine_ls_number_reflns 6543
_refine_ls_number_restraints 766
_refine_ls_restrained_S_all 1.017
_refine_ls_R_factor_all 0.0976
_refine_ls_R_factor_gt 0.0647
_refine_ls_shift/su_max 0.001
_refine_ls_shift/su_mean 0.000
_refine_ls_structure_factor_coef Fsqd
_refine_ls_weighting_details 'w=1/[\s^2^(Fo^2^)+(0.1110P)^2^] where P=(Fo^2^+2Fc^2^)/3'
_refine_ls_weighting_scheme calc
_refine_ls_wR_factor_gt 0.1723
_refine_ls_wR_factor_ref 0.1994
_reflns_Friedel_coverage 0.000
_reflns_number_gt 4048
_reflns_number_total 6543
_reflns_threshold_expression 'I > 2\s(I)'
_cod_data_source_file c5sc01851j2.cif
_cod_data_source_block 3
_cod_depositor_comments 'Adding full bibliography for 1520709--1520712.cif.'
_cod_original_cell_volume 14474.1(10)
_cod_database_code 1520712
_shelx_space_group_comment
;
The symmetry employed for this shelxl refinement is uniquely defined
by the following loop, which should always be used as a source of
symmetry information in preference to the above space-group names.
They are only intended as comments.
;
_shelx_estimated_absorpt_t_min 0.862
_shelx_estimated_absorpt_t_max 0.862
_shelxl_version_number 2014-3

loop_
_space_group_symop_operation_xyz
'x, y, z'
'-x, -y+1/2, z'
'-y+3/4, x+1/4, z+1/4'
'y+1/4, -x+1/4, z+1/4'
'x+1/2, y+1/2, z+1/2'
'-x+1/2, -y+1, z+1/2'
'-y+5/4, x+3/4, z+3/4'
'y+3/4, -x+3/4, z+3/4'
'-x, -y, -z'
'x, y-1/2, -z'
'y-3/4, -x-1/4, -z-1/4'
'-y-1/4, x-1/4, -z-1/4'
'-x+1/2, -y+1/2, -z+1/2'
'x+1/2, y, -z+1/2'
'y-1/4, -x+1/4, -z+1/4'
'-y+1/4, x+1/4, -z+1/4'

loop_
_atom_site_label
_atom_site_type_symbol
_atom_site_fract_x
_atom_site_fract_y
_atom_site_fract_z
_atom_site_U_iso_or_equiv
_atom_site_adp_type
_atom_site_occupancy
_atom_site_site_symmetry_order
_atom_site_calc_flag
_atom_site_refinement_flags_posn
_atom_site_refinement_flags_adp
_atom_site_refinement_flags_occupancy
_atom_site_disorder_assembly
_atom_site_disorder_group
Zn1 Zn 0.31631(3) 0.55266(3) 0.36388(2) 0.0393(2) Uani 1 1 d . . . . .
N1A N 0.3459(2) 0.6847(2) 0.35965(8) 0.0542(11) Uani 1 1 d D U . . .
C2A C 0.3488(4) 0.7293(4) 0.33838(12) 0.092(2) Uani 1 1 d D U . . .
H2A H 0.3321 0.7052 0.3231 0.110 Uiso 1 1 calc R U . . .
C3A C 0.3756(5) 0.8097(4) 0.33834(14) 0.136(4) Uani 1 1 d D U . . .
H3A H 0.3760 0.8410 0.3234 0.163 Uiso 1 1 calc R U . . .
C4A C 0.4018(7) 0.8427(4) 0.36102(14) 0.145(4) Uani 1 1 d D U . . .
H4A H 0.4240 0.8960 0.3614 0.174 Uiso 1 1 calc R U . . .
C5A C 0.3956(5) 0.7984(3) 0.38282(13) 0.095(3) Uani 1 1 d D U . . .
H5A H 0.4091 0.8220 0.3985 0.113 Uiso 1 1 calc R U . . .
C6A C 0.3689(3) 0.7183(3) 0.38132(10) 0.0532(13) Uani 1 1 d D U . . .
C7A C 0.3641(3) 0.6672(3) 0.40327(10) 0.0533(14) Uani 1 1 d D U . . .
H7A H 0.3766 0.6871 0.4195 0.064 Uiso 1 1 calc R U . . .
N8A N 0.3421(2) 0.5932(2) 0.39960(8) 0.0402(9) Uani 1 1 d D U . . .
C10A C 0.3152(3) 0.4670(3) 0.41035(10) 0.0403(11) Uani 1 1 d . U . . .
C23A C 0.2492(3) 0.1787(3) 0.42320(9) 0.0405(11) Uani 1 1 d . U . . .
C26A C 0.2201(4) -0.0230(3) 0.43284(10) 0.0697(18) Uani 1 1 d D U . . .
H26A H 0.2298 -0.0333 0.4501 0.084 Uiso 1 1 calc R U . . .
C27A C 0.1990(4) -0.0873(3) 0.41560(10) 0.0566(14) Uani 1 1 d D U . . .
C28A C 0.1916(5) -0.1683(3) 0.42339(12) 0.094(3) Uani 1 1 d D U . . .
H28A H 0.1987 -0.1825 0.4405 0.112 Uiso 1 1 calc R U . . .
C29A C 0.1741(5) -0.2265(3) 0.40591(12) 0.088(2) Uani 1 1 d D U . . .
H29A H 0.1686 -0.2817 0.4108 0.105 Uiso 1 1 calc R U . . .
C30A C 0.1643(4) -0.2048(3) 0.38085(12) 0.0718(17) Uani 1 1 d D U . . .
H30A H 0.1533 -0.2448 0.3685 0.086 Uiso 1 1 calc R U . . .
C31A C 0.1709(3) -0.1232(3) 0.37442(11) 0.0529(13) Uani 1 1 d D U . . .
H31A H 0.1636 -0.1076 0.3574 0.063 Uiso 1 1 calc R U . . .
N9A N 0.3371(3) 0.5405(2) 0.41937(8) 0.0454(10) Uani 1 1 d . U . . .
N24A N 0.2465(3) 0.1151(2) 0.43808(8) 0.0513(11) Uani 1 1 d . U . . .
N25A N 0.2248(3) 0.0489(2) 0.42350(8) 0.0470(11) Uani 1 1 d D U . . .
N32A N 0.1875(2) -0.0659(2) 0.39169(8) 0.0439(10) Uani 1 1 d D U . . .
O11A O 0.3024(2) 0.45131(18) 0.38722(6) 0.0448(8) Uani 1 1 d . U . . .
O22A O 0.2354(2) 0.17959(19) 0.39987(6) 0.0476(8) Uani 1 1 d . U . . .
C12A C 0.3034(3) 0.4008(2) 0.42877(8) 0.0452(11) Uani 0.361(11) 1 d D U P A 1
C13A C 0.3016(7) 0.4133(8) 0.45453(17) 0.0566(14) Uani 0.361(11) 1 d D U P A 1
H13A H 0.3118 0.4658 0.4612 0.068 Uiso 0.361(11) 1 calc R U P A 1
C14A C 0.2847(10) 0.3484(8) 0.47049(18) 0.0670(16) Uani 0.361(11) 1 d D U P A 1
C15A C 0.2694(19) 0.2716(9) 0.46097(17) 0.0594(17) Uani 0.361(11) 1 d D U P A 1
H15A H 0.2574 0.2278 0.4719 0.071 Uiso 0.361(11) 1 calc R U P A 1
C16A C 0.2716(3) 0.2593(2) 0.43521(8) 0.0449(11) Uani 0.361(11) 1 d D U P A 1
C17A C 0.2873(18) 0.3238(6) 0.41907(18) 0.0398(11) Uani 0.361(11) 1 d D U P A 1
H17A H 0.2870 0.3154 0.4015 0.048 Uiso 0.361(11) 1 calc R U P A 1
S18A S 0.2808(9) 0.3650(7) 0.5018(3) 0.099(3) Uani 0.361(11) 1 d D U P A 1
O19A O 0.2770(14) 0.2878(7) 0.5150(2) 0.100(4) Uani 0.361(11) 1 d D U P A 1
O20A O 0.2065(9) 0.4122(11) 0.5064(3) 0.112(4) Uani 0.361(11) 1 d D U P A 1
O21A O 0.3519(12) 0.4132(12) 0.5089(4) 0.110(4) Uani 0.361(11) 1 d D U P A 1
C12C C 0.3034(3) 0.4008(2) 0.42877(8) 0.0452(11) Uani 0.639(11) 1 d D U P A 2
C13C C 0.3105(5) 0.4115(5) 0.45454(13) 0.0566(14) Uani 0.639(11) 1 d D U P A 2
H13C H 0.3240 0.4633 0.4611 0.068 Uiso 0.639(11) 1 calc R U P A 2
C14C C 0.2980(6) 0.3458(5) 0.47074(14) 0.0670(16) Uani 0.639(11) 1 d D U P A 2
C15C C 0.2784(11) 0.2701(6) 0.46106(13) 0.0594(17) Uani 0.639(11) 1 d D U P A 2
H15C H 0.2695 0.2256 0.4720 0.071 Uiso 0.639(11) 1 calc R U P A 2
C16C C 0.2716(3) 0.2593(2) 0.43521(8) 0.0449(11) Uani 0.639(11) 1 d D U P A 2
C17C C 0.2837(10) 0.3247(4) 0.41917(13) 0.0398(11) Uani 0.639(11) 1 d D U P A 2
H17C H 0.2786 0.3174 0.4016 0.048 Uiso 0.639(11) 1 calc R U P A 2
S18C S 0.3065(5) 0.3599(4) 0.50362(16) 0.0942(17) Uani 0.639(11) 1 d D U P A 2
O19C O 0.3485(8) 0.4363(6) 0.5068(2) 0.115(3) Uani 0.639(11) 1 d D U P A 2
O20C O 0.3495(8) 0.2906(4) 0.51351(14) 0.107(3) Uani 0.639(11) 1 d D U P A 2
O21C O 0.2214(6) 0.3591(8) 0.51222(18) 0.125(3) Uani 0.639(11) 1 d D U P A 2

loop_
_atom_site_aniso_label
_atom_site_aniso_U_11
_atom_site_aniso_U_22
_atom_site_aniso_U_33
_atom_site_aniso_U_23
_atom_site_aniso_U_13
_atom_site_aniso_U_12
Zn1 0.0341(3) 0.0387(3) 0.0451(4) -0.0034(3) 0.0021(3) -0.0029(2)
N1A 0.057(3) 0.048(2) 0.057(3) 0.002(2) -0.016(2) -0.010(2)
C2A 0.140(7) 0.066(4) 0.069(4) 0.015(3) -0.022(4) -0.025(4)
C3A 0.245(11) 0.072(4) 0.090(5) 0.029(4) -0.053(6) -0.056(5)
C4A 0.271(13) 0.068(5) 0.096(5) 0.024(4) -0.057(6) -0.077(6)
C5A 0.150(7) 0.049(3) 0.084(4) 0.013(3) -0.043(4) -0.040(4)
C6A 0.057(3) 0.041(3) 0.061(3) 0.005(2) -0.019(3) -0.011(2)
C7A 0.069(4) 0.036(3) 0.055(3) -0.003(2) -0.014(3) -0.010(2)
N8A 0.034(2) 0.0305(19) 0.056(3) -0.0021(18) -0.0026(19) 0.0011(16)
C10A 0.041(3) 0.034(2) 0.046(3) -0.0056(19) 0.008(2) 0.0035(18)
C23A 0.048(3) 0.030(2) 0.044(3) -0.0047(19) 0.002(2) 0.0045(19)
C26A 0.128(6) 0.033(3) 0.048(3) 0.004(2) -0.017(3) -0.008(3)
C27A 0.088(4) 0.031(2) 0.051(3) 0.000(2) -0.014(3) 0.002(2)
C28A 0.183(8) 0.031(3) 0.067(4) 0.000(3) -0.029(4) -0.008(3)
C29A 0.152(7) 0.030(3) 0.081(4) -0.008(3) -0.030(4) -0.004(3)
C30A 0.096(5) 0.040(3) 0.080(4) -0.011(3) -0.021(4) 0.010(3)
C31A 0.050(3) 0.042(3) 0.067(3) -0.010(2) -0.013(3) 0.009(2)
N9A 0.057(3) 0.032(2) 0.048(2) -0.0027(17) 0.003(2) -0.0062(17)
N24A 0.085(3) 0.0248(19) 0.044(2) -0.0032(17) -0.007(2) -0.0026(19)
N25A 0.070(3) 0.0281(19) 0.043(2) 0.0023(17) -0.003(2) 0.0018(18)
N32A 0.042(2) 0.037(2) 0.053(2) -0.0035(18) -0.0104(19) 0.0100(18)
O11A 0.056(2) 0.0348(17) 0.0435(19) -0.0021(15) -0.0009(17) -0.0075(15)
O22A 0.067(2) 0.0363(18) 0.0399(19) -0.0024(16) -0.0025(17) -0.0061(16)
C12A 0.055(3) 0.0300(19) 0.051(2) -0.0052(17) 0.002(2) -0.0067(18)
C13A 0.087(4) 0.036(2) 0.047(2) -0.0060(19) 0.001(2) -0.008(2)
C14A 0.114(4) 0.040(2) 0.046(2) -0.0090(19) 0.003(3) -0.007(3)
C15A 0.094(5) 0.039(2) 0.045(2) -0.003(2) 0.002(2) -0.007(3)
C16A 0.061(3) 0.0301(19) 0.044(2) -0.0040(17) -0.002(2) -0.0028(19)
C17A 0.045(3) 0.0307(19) 0.044(2) -0.0061(17) 0.000(2) -0.0007(18)
S18A 0.189(6) 0.064(4) 0.044(4) -0.010(3) 0.004(4) -0.011(4)
O19A 0.188(9) 0.065(5) 0.048(5) -0.006(4) 0.003(7) -0.021(6)
O20A 0.187(8) 0.101(8) 0.050(7) -0.014(6) 0.011(6) -0.001(6)
O21A 0.199(8) 0.064(8) 0.067(8) -0.007(7) -0.022(6) -0.011(6)
C12C 0.055(3) 0.0300(19) 0.051(2) -0.0052(17) 0.002(2) -0.0067(18)
C13C 0.087(4) 0.036(2) 0.047(2) -0.0060(19) 0.001(2) -0.008(2)
C14C 0.114(4) 0.040(2) 0.046(2) -0.0090(19) 0.003(3) -0.007(3)
C15C 0.094(5) 0.039(2) 0.045(2) -0.003(2) 0.002(2) -0.007(3)
C16C 0.061(3) 0.0301(19) 0.044(2) -0.0040(17) -0.002(2) -0.0028(19)
C17C 0.045(3) 0.0307(19) 0.044(2) -0.0061(17) 0.000(2) -0.0007(18)
S18C 0.178(4) 0.054(2) 0.051(2) -0.0150(17) -0.001(3) -0.002(2)
O19C 0.221(7) 0.061(5) 0.064(5) -0.010(4) -0.031(5) -0.015(5)
O20C 0.194(8) 0.066(4) 0.060(4) -0.008(3) -0.025(5) 0.007(5)
O21C 0.185(6) 0.121(7) 0.070(5) -0.011(5) 0.012(5) -0.002(5)

loop_
_atom_type_symbol
_atom_type_description
_atom_type_scat_dispersion_real
_atom_type_scat_dispersion_imag
_atom_type_scat_source
C C 0.0033 0.0016 'International Tables Vol C Tables 4.2.6.8 and 6.1.1.4'
H H 0.0000 0.0000 'International Tables Vol C Tables 4.2.6.8 and 6.1.1.4'
N N 0.0061 0.0033 'International Tables Vol C Tables 4.2.6.8 and 6.1.1.4'
O O 0.0106 0.0060 'International Tables Vol C Tables 4.2.6.8 and 6.1.1.4'
S S 0.1246 0.1234 'International Tables Vol C Tables 4.2.6.8 and 6.1.1.4'
Zn Zn 0.2839 1.4301 'International Tables Vol C Tables 4.2.6.8 and 6.1.1.4'

loop_
_geom_angle_atom_site_label_1
_geom_angle_atom_site_label_2
_geom_angle_atom_site_label_3
_geom_angle
_geom_angle_site_symmetry_1
_geom_angle_site_symmetry_3
N8A Zn1 N25A 172.53(15) . 11_666
N8A Zn1 O11A 74.34(13) . .
N25A Zn1 O11A 112.64(15) 11_666 .
N8A Zn1 O22A 103.71(14) . 11_666
N25A Zn1 O22A 73.77(14) 11_666 11_666
O11A Zn1 O22A 93.88(13) . 11_666
N8A Zn1 N32A 107.69(14) . 11_666
N25A Zn1 N32A 75.43(14) 11_666 11_666
O11A Zn1 N32A 91.74(14) . 11_666
O22A Zn1 N32A 148.47(14) 11_666 11_666
N8A Zn1 N1A 74.63(14) . .
N25A Zn1 N1A 98.37(16) 11_666 .
O11A Zn1 N1A 148.97(14) . .
O22A Zn1 N1A 93.50(15) 11_666 .
N32A Zn1 N1A 97.49(14) 11_666 .
C6A N1A C2A 119.4(5) . .
C6A N1A Zn1 112.1(3) . .
C2A N1A Zn1 128.2(4) . .
N1A C2A C3A 121.8(6) . .
N1A C2A H2A 119.1 . .
C3A C2A H2A 119.1 . .
C4A C3A C2A 117.8(6) . .
C4A C3A H3A 121.1 . .
C2A C3A H3A 121.1 . .
C5A C4A C3A 120.3(6) . .
C5A C4A H4A 119.9 . .
C3A C4A H4A 119.9 . .
C4A C5A C6A 118.4(6) . .
C4A C5A H5A 120.8 . .
C6A C5A H5A 120.8 . .
N1A C6A C5A 122.1(5) . .
N1A C6A C7A 116.4(4) . .
C5A C6A C7A 121.5(5) . .
N8A C7A C6A 116.4(5) . .
N8A C7A H7A 121.8 . .
C6A C7A H7A 121.8 . .
C7A N8A N9A 120.0(4) . .
C7A N8A Zn1 120.3(3) . .
N9A N8A Zn1 119.7(3) . .
O11A C10A N9A 124.7(4) . .
O11A C10A C12A 118.1(4) . .
N9A C10A C12A 117.2(4) . .
O22A C23A N24A 126.7(4) . .
O22A C23A C16A 116.6(4) . .
N24A C23A C16A 116.6(4) . .
N25A C26A C27A 116.2(5) . .
N25A C26A H26A 121.9 . .
C27A C26A H26A 121.9 . .
N32A C27A C28A 121.5(5) . .
N32A C27A C26A 116.6(4) . .
C28A C27A C26A 121.9(5) . .
C29A C28A C27A 118.8(6) . .
C29A C28A H28A 120.6 . .
C27A C28A H28A 120.6 . .
C28A C29A C30A 120.0(5) . .
C28A C29A H29A 120.0 . .
C30A C29A H29A 120.0 . .
C31A C30A C29A 118.4(5) . .
C31A C30A H30A 120.8 . .
C29A C30A H30A 120.8 . .
N32A C31A C30A 121.6(5) . .
N32A C31A H31A 119.2 . .
C30A C31A H31A 119.2 . .
C10A N9A N8A 108.0(4) . .
C23A N24A N25A 107.2(4) . .
C26A N25A N24A 121.4(4) . .
C26A N25A Zn1 119.3(3) . 12_656
N24A N25A Zn1 119.3(3) . 12_656
C27A N32A C31A 119.8(4) . .
C27A N32A Zn1 112.3(3) . 12_656
C31A N32A Zn1 127.9(3) . 12_656
C10A O11A Zn1 113.3(3) . .
C23A O22A Zn1 112.7(3) . 12_656
C13A C12A C17A 119.9(7) . .
C13A C12A C10A 123.4(6) . .
C17A C12A C10A 116.6(5) . .
C12A C13A C14A 119.6(8) . .
C12A C13A H13A 120.2 . .
C14A C13A H13A 120.2 . .
C15A C14A C13A 120.7(8) . .
C15A C14A S18A 120.2(9) . .
C13A C14A S18A 119.1(9) . .
C14A C15A C16A 119.5(8) . .
C14A C15A H15A 120.3 . .
C16A C15A H15A 120.3 . .
C15A C16A C17A 120.3(7) . .
C15A C16A C23A 122.6(6) . .
C17A C16A C23A 116.8(5) . .
C16A C17A C12A 119.9(7) . .
C16A C17A H17A 120.0 . .
C12A C17A H17A 120.0 . .
O19A S18A O21A 112.3(11) . .
O19A S18A O20A 110.2(11) . .
O21A S18A O20A 109.6(12) . .
O19A S18A C14A 109.8(10) . .
O21A S18A C14A 108.3(11) . .
O20A S18A C14A 106.5(9) . .
C14C C13C H13C 120.0 . .
C15C C14C C13C 119.8(6) . .
C15C C14C S18C 120.3(6) . .
C13C C14C S18C 119.9(6) . .
C14C C15C H15C 119.9 . .
O20C S18C O19C 114.2(7) . .
O20C S18C O21C 110.2(7) . .
O19C S18C O21C 115.2(8) . .
O20C S18C C14C 107.3(6) . .
O19C S18C C14C 105.5(7) . .
O21C S18C C14C 103.4(6) . .

loop_
_geom_bond_atom_site_label_1
_geom_bond_atom_site_label_2
_geom_bond_distance
_geom_bond_site_symmetry_2
Zn1 N8A 2.065(4) .
Zn1 N25A 2.067(4) 11_666
Zn1 O11A 2.095(3) .
Zn1 O22A 2.100(3) 11_666
Zn1 N32A 2.203(4) 11_666
Zn1 N1A 2.239(4) .
N1A C6A 1.337(6) .
N1A C2A 1.353(6) .
C2A C3A 1.396(8) .
C2A H2A 0.9500 .
C3A C4A 1.395(9) .
C3A H3A 0.9500 .
C4A C5A 1.378(8) .
C4A H4A 0.9500 .
C5A C6A 1.392(6) .
C5A H5A 0.9500 .
C6A C7A 1.446(6) .
C7A N8A 1.286(5) .
C7A H7A 0.9500 .
N8A N9A 1.368(6) .
C10A O11A 1.279(6) .
C10A N9A 1.352(6) .
C10A C12A 1.481(7) .
C23A O22A 1.266(6) .
C23A N24A 1.315(6) .
C23A C16A 1.519(6) .
C26A N25A 1.287(5) .
C26A C27A 1.446(6) .
C26A H26A 0.9500 .
C27A N32A 1.338(6) .
C27A C28A 1.401(6) .
C28A C29A 1.369(7) .
C28A H28A 0.9500 .
C29A C30A 1.394(8) .
C29A H29A 0.9500 .
C30A C31A 1.391(7) .
C30A H30A 0.9500 .
C31A N32A 1.348(6) .
C31A H31A 0.9500 .
N24A N25A 1.387(5) .
N25A Zn1 2.067(4) 12_656
N32A Zn1 2.203(4) 12_656
O22A Zn1 2.100(3) 12_656
C12A C13A 1.391(9) .
C12A C17A 1.394(8) .
C13A C14A 1.395(9) .
C13A H13A 0.9500 .
C14A C15A 1.385(9) .
C14A S18A 1.694(17) .
C15A C16A 1.391(9) .
C15A H15A 0.9500 .
C16A C17A 1.393(9) .
C17A H17A 0.9500 .
S18A O19A 1.455(10) .
S18A O21A 1.466(10) .
S18A O20A 1.469(10) .
C13C C14C 1.400(8) .
C13C H13C 0.9500 .
C14C C15C 1.387(8) .
C14C S18C 1.776(11) .
C15C H15C 0.9500 .
C17C H17C 0.9500 .
S18C O20C 1.442(7) .
S18C O19C 1.447(8) .
S18C O21C 1.474(8) .

loop_
_geom_torsion_atom_site_label_1
_geom_torsion_atom_site_label_2
_geom_torsion_atom_site_label_3
_geom_torsion_atom_site_label_4
_geom_torsion
_geom_torsion_site_symmetry_4
C6A N1A C2A C3A 0.3(6) .
Zn1 N1A C2A C3A -173.9(5) .
N1A C2A C3A C4A 1.7(9) .
C2A C3A C4A C5A -4.5(14) .
C3A C4A C5A C6A 5.1(14) .
C2A N1A C6A C5A 0.4(8) .
Zn1 N1A C6A C5A 175.5(5) .
C2A N1A C6A C7A 179.9(5) .
Zn1 N1A C6A C7A -4.9(6) .
C4A C5A C6A N1A -3.1(11) .
C4A C5A C6A C7A 177.4(8) .
N1A C6A C7A N8A 3.3(7) .
C5A C6A C7A N8A -177.1(6) .
C6A C7A N8A N9A 179.1(4) .
C6A C7A N8A Zn1 0.4(6) .
N25A C26A C27A N32A 0.8(9) .
N25A C26A C27A C28A -179.8(6) .
N32A C27A C28A C29A 1.5(11) .
C26A C27A C28A C29A -177.9(7) .
C27A C28A C29A C30A 0.3(12) .
C28A C29A C30A C31A -1.4(10) .
C29A C30A C31A N32A 0.9(7) .
O11A C10A N9A N8A 0.4(6) .
C12A C10A N9A N8A -177.9(4) .
C7A N8A N9A C10A -178.1(4) .
Zn1 N8A N9A C10A 0.6(5) .
O22A C23A N24A N25A -0.5(7) .
C16A C23A N24A N25A 179.7(4) .
C27A C26A N25A N24A -178.4(5) .
C27A C26A N25A Zn1 2.8(8) 12_656
C23A N24A N25A C26A 177.5(5) .
C23A N24A N25A Zn1 -3.7(5) 12_656
C28A C27A N32A C31A -2.0(8) .
C26A C27A N32A C31A 177.4(5) .
C28A C27A N32A Zn1 177.0(5) 12_656
C26A C27A N32A Zn1 -3.6(6) 12_656
C30A C31A N32A C27A 0.8(6) .
C30A C31A N32A Zn1 -178.1(4) 12_656
N9A C10A O11A Zn1 -1.1(6) .
C12A C10A O11A Zn1 177.2(3) .
N24A C23A O22A Zn1 4.2(6) 12_656
C16A C23A O22A Zn1 -176.0(3) 12_656
O11A C10A C12A C13A -168.5(7) .
N9A C10A C12A C13A 10.0(8) .
O11A C10A C12A C17A 6.6(15) .
N9A C10A C12A C17A -175.0(14) .
C17A C12A C13A C14A 0.8(13) .
C10A C12A C13A C14A 175.7(7) .
C12A C13A C14A C15A -0.2(13) .
C12A C13A C14A S18A -178.7(10) .
C13A C14A C15A C16A 1(3) .
S18A C14A C15A C16A 179.0(18) .
C14A C15A C16A C17A -1(3) .
C14A C15A C16A C23A -175.2(13) .
O22A C23A C16A C15A 164.2(16) .
N24A C23A C16A C15A -16.1(17) .
O22A C23A C16A C17A -9.7(15) .
N24A C23A C16A C17A 170.0(14) .
C15A C16A C17A C12A 2(4) .
C23A C16A C17A C12A 176.1(16) .
C13A C12A C17A C16A -2(3) .
C10A C12A C17A C16A -177.0(16) .
C15A C14A S18A O19A 11.7(17) .
C13A C14A S18A O19A -169.8(11) .
C15A C14A S18A O21A 134.7(17) .
C13A C14A S18A O21A -46.9(13) .
C15A C14A S18A O20A -107.6(17) .
C13A C14A S18A O20A 70.9(12) .
C15C C14C S18C O20C 42.3(11) .
C13C C14C S18C O20C -138.1(8) .
C15C C14C S18C O19C 164.5(11) .
C13C C14C S18C O19C -15.9(9) .
C15C C14C S18C O21C -74.2(11) .
C13C C14C S18C O21C 105.4(8) .
